data_2221734
loop_
_publ_author_name
'Hammond, N.'
'Carvalho, P.'
'Wu, Y.'
'Avery, M. A.'

_publ_section_title
;
 3,3',5,5'-Tetranitrobiphenyl
;
_journal_coeditor_code IM2105
_journal_issue 5
_journal_name_full 'Acta Crystallographica Section E'
_journal_page_first o1052
_journal_page_last o1053
_journal_paper_doi 10.1107/S1600536809011088
_journal_volume 65
_journal_year 2009
_chemical_formula_iupac 'C12 H6 N4 O8'
_chemical_formula_moiety 'C12 H6 N4 O8'
_chemical_formula_sum 'C12 H6 N4 O8'
_chemical_formula_weight 334.21
_chemical_name_systematic
;
3,3',5,5'-Tetranitrobiphenyl
;
_space_group_IT_number 61
_symmetry_cell_setting orthorhombic
_symmetry_space_group_name_Hall '-P 2ac 2ab'
_symmetry_space_group_name_H-M 'P b c a'
_atom_sites_solution_hydrogens geom
_atom_sites_solution_primary direct
_atom_sites_solution_secondary difmap
_audit_creation_method SHELXL-97
_cell_angle_alpha 90.00
_cell_angle_beta 90.00
_cell_angle_gamma 90.00
_cell_formula_units_Z 8
_cell_length_a 10.06830(10)
_cell_length_b 15.4640(2)
_cell_length_c 16.3436(2)
_cell_measurement_reflns_used 9828
_cell_measurement_temperature 100(2)
_cell_measurement_theta_max 67.60
_cell_measurement_theta_min 3.94
_cell_volume 2544.64(5)
_computing_cell_refinement 'SAINT (Bruker, 2005)'
_computing_data_collection 'APEX2 (Bruker, 2008)'
_computing_data_reduction 'SAINT (Bruker, 2005)'
_computing_molecular_graphics 'SHELXTL (Sheldrick, 2008)'
_computing_publication_material 'SHELXTL (Sheldrick, 2008)'
_computing_structure_refinement 'SHELXL97 (Sheldrick, 2008)'
_computing_structure_solution 'SHELXS97 (Sheldrick, 2008)'
_diffrn_ambient_temperature 100(2)
_diffrn_measured_fraction_theta_full 0.998
_diffrn_measured_fraction_theta_max 0.998
_diffrn_measurement_device_type 'Bruker APEXII CCD'
_diffrn_measurement_method '\f and \w'
_diffrn_radiation_monochromator graphite
_diffrn_radiation_source 'fine-focus sealed tube'
_diffrn_radiation_type CuK\a
_diffrn_radiation_wavelength 1.54178
_diffrn_reflns_av_R_equivalents 0.0208
_diffrn_reflns_av_sigmaI/netI 0.0116
_diffrn_reflns_limit_h_max 12
_diffrn_reflns_limit_h_min -12
_diffrn_reflns_limit_k_max 18
_diffrn_reflns_limit_k_min -18
_diffrn_reflns_limit_l_max 19
_diffrn_reflns_limit_l_min -19
_diffrn_reflns_number 30954
_diffrn_reflns_theta_full 67.97
_diffrn_reflns_theta_max 67.97
_diffrn_reflns_theta_min 5.41
_exptl_absorpt_coefficient_mu 1.323
_exptl_absorpt_correction_type none
_exptl_crystal_colour yellow
_exptl_crystal_density_diffrn 1.745
_exptl_crystal_density_method 'not measured'
_exptl_crystal_description block
_exptl_crystal_F_000 1360
_exptl_crystal_size_max 0.18
_exptl_crystal_size_mid 0.15
_exptl_crystal_size_min 0.11
_refine_diff_density_max 0.223
_refine_diff_density_min -0.307
_refine_ls_extinction_method none
_refine_ls_goodness_of_fit_ref 1.092
_refine_ls_hydrogen_treatment mixed
_refine_ls_matrix_type full
_refine_ls_number_constraints 0
_refine_ls_number_parameters 225
_refine_ls_number_reflns 2315
_refine_ls_number_restraints 0
_refine_ls_restrained_S_all 1.092
_refine_ls_R_factor_all 0.0304
_refine_ls_R_factor_gt 0.0303
_refine_ls_shift/su_max 0.000
_refine_ls_shift/su_mean 0.000
_refine_ls_structure_factor_coef Fsqd
_refine_ls_weighting_details 'calc w=1/[\s^2^(Fo^2^)+(0.0431P)^2^+1.2464P] where P=(Fo^2^+2Fc^2^)/3'
_refine_ls_weighting_scheme calc
_refine_ls_wR_factor_gt 0.0807
_refine_ls_wR_factor_ref 0.0809
_reflns_number_gt 2294
_reflns_number_total 2315
_reflns_threshold_expression I>2\s(I)
_cod_data_source_file im2105.cif
_cod_data_source_block I
_cod_depositor_comments
;
The following automatic conversions were performed:

'_chemical_melting_point' value 'not measured' was changed to '?' -
the value is undefined or not given.

Automatic conversion script
Id: cif_fix_values 1646 2011-03-28 12:23:43Z adriana 

The following automatic conversions were performed:

'_chemical_melting_point' value 'not measured' was changed to '?' -
the value is undefined or not given.

Automatic conversion script
Id: cif_fix_values 1715 2011-07-08 13:25:40Z adriana 
;
_cod_database_code 2221734
_cod_database_fobs_code 2221734

loop_
_symmetry_equiv_pos_as_xyz
'x, y, z'
'-x+1/2, -y, z+1/2'
'-x, y+1/2, -z+1/2'
'x+1/2, -y+1/2, -z'
'-x, -y, -z'
'x-1/2, y, -z-1/2'
'x, -y-1/2, z-1/2'
'-x-1/2, y-1/2, z'

loop_
_atom_site_type_symbol
_atom_site_label
_atom_site_fract_x
_atom_site_fract_y
_atom_site_fract_z
_atom_site_U_iso_or_equiv
_atom_site_adp_type
_atom_site_calc_flag
_atom_site_refinement_flags
_atom_site_occupancy
_atom_site_disorder_assembly
_atom_site_disorder_group
C C1 0.34665(12) 0.30780(8) 0.43269(7) 0.0157(3) Uani d . 1 . .
C C2 0.33233(12) 0.30138(8) 0.51737(7) 0.0156(3) Uani d . 1 . .
H H2 0.2894 0.3448 0.5466 0.019 Uiso calc R 1 . .
C C3 0.38272(12) 0.22966(8) 0.55741(7) 0.0162(3) Uani d . 1 . .
C C4 0.44841(12) 0.16333(8) 0.51778(8) 0.0168(3) Uani d . 1 . .
H H4 0.4828 0.1160 0.5458 0.020 Uiso calc R 1 . .
C C5 0.45990(12) 0.17162(8) 0.43369(8) 0.0165(3) Uani d . 1 . .
C C6 0.41093(12) 0.24155(8) 0.39006(7) 0.0162(3) Uani d . 1 . .
H H6 0.4206 0.2443 0.3335 0.019 Uiso calc R 1 . .
N N1 0.37026(10) 0.22503(7) 0.64699(6) 0.0182(2) Uani d . 1 . .
N N2 0.52978(10) 0.10245(7) 0.38839(7) 0.0189(2) Uani d . 1 . .
O O1 0.30268(11) 0.28031(6) 0.68111(5) 0.0259(2) Uani d . 1 . .
O O2 0.42893(10) 0.16675(6) 0.68273(5) 0.0236(2) Uani d . 1 . .
O O3 0.58781(10) 0.04674(6) 0.42849(6) 0.0276(2) Uani d . 1 . .
O O4 0.52572(10) 0.10442(6) 0.31365(6) 0.0253(2) Uani d . 1 . .
C C1' 0.30389(12) 0.38719(8) 0.38844(7) 0.0155(3) Uani d . 1 . .
C C2' 0.33837(12) 0.46789(8) 0.42007(7) 0.0162(3) Uani d . 1 . .
H H2' 0.3828(15) 0.4741(10) 0.4712(9) 0.018(4) Uiso d . 1 . .
C C3' 0.31428(12) 0.54092(8) 0.37355(7) 0.0156(3) Uani d . 1 . .
C C4' 0.25353(12) 0.53897(8) 0.29759(7) 0.0159(3) Uani d . 1 . .
H H4' 0.2391(15) 0.5895(9) 0.2666(9) 0.018(4) Uiso d . 1 . .
C C5' 0.21448(12) 0.45823(8) 0.27031(7) 0.0160(3) Uani d . 1 . .
C C6' 0.23899(12) 0.38234(8) 0.31302(7) 0.0161(3) Uani d . 1 . .
H H6' 0.2127 0.3292 0.2918 0.019 Uiso calc R 1 . .
N N1' 0.36202(10) 0.62466(7) 0.40437(6) 0.0169(2) Uani d . 1 . .
N N2' 0.14792(10) 0.45304(7) 0.18984(6) 0.0177(2) Uani d . 1 . .
O O1' 0.38516(9) 0.63076(6) 0.47790(5) 0.0231(2) Uani d . 1 . .
O O2' 0.37639(9) 0.68355(6) 0.35486(6) 0.0212(2) Uani d . 1 . .
O O3' 0.12418(9) 0.52096(6) 0.15399(5) 0.0233(2) Uani d . 1 . .
O O4' 0.12047(10) 0.38108(6) 0.16341(6) 0.0246(2) Uani d . 1 . .

loop_
_atom_site_aniso_label
_atom_site_aniso_U_11
_atom_site_aniso_U_22
_atom_site_aniso_U_33
_atom_site_aniso_U_12
_atom_site_aniso_U_13
_atom_site_aniso_U_23
C1 0.0138(6) 0.0161(6) 0.0173(6) -0.0029(5) -0.0013(4) 0.0007(5)
C2 0.0155(6) 0.0143(6) 0.0171(6) -0.0015(5) 0.0002(5) -0.0013(5)
C3 0.0170(6) 0.0179(6) 0.0137(6) -0.0044(5) -0.0009(4) 0.0009(5)
C4 0.0162(6) 0.0149(6) 0.0193(6) -0.0018(5) -0.0024(5) 0.0028(5)
C5 0.0148(6) 0.0154(6) 0.0192(6) -0.0021(5) 0.0010(5) -0.0025(5)
C6 0.0163(6) 0.0183(6) 0.0140(6) -0.0035(5) -0.0005(4) -0.0003(5)
N1 0.0214(5) 0.0174(5) 0.0158(5) -0.0039(4) 0.0003(4) 0.0015(4)
N2 0.0167(5) 0.0169(5) 0.0230(6) -0.0012(4) 0.0017(4) -0.0019(4)
O1 0.0409(6) 0.0193(5) 0.0175(5) 0.0015(4) 0.0061(4) -0.0017(4)
O2 0.0248(5) 0.0269(5) 0.0191(5) 0.0004(4) -0.0015(4) 0.0084(4)
O3 0.0309(5) 0.0200(5) 0.0320(5) 0.0079(4) 0.0017(4) 0.0022(4)
O4 0.0263(5) 0.0304(5) 0.0193(5) 0.0025(4) 0.0033(4) -0.0057(4)
C1' 0.0137(6) 0.0173(6) 0.0155(6) 0.0000(4) 0.0026(4) 0.0011(5)
C2' 0.0146(6) 0.0194(6) 0.0147(6) 0.0005(5) 0.0003(5) 0.0008(5)
C3' 0.0138(6) 0.0154(6) 0.0177(6) -0.0008(4) 0.0017(5) -0.0011(5)
C4' 0.0138(5) 0.0173(6) 0.0166(6) 0.0018(5) 0.0024(5) 0.0030(5)
C5' 0.0133(6) 0.0206(6) 0.0141(6) 0.0006(5) 0.0001(4) 0.0007(5)
C6' 0.0154(6) 0.0164(6) 0.0165(6) -0.0005(5) 0.0021(5) -0.0004(5)
N1' 0.0144(5) 0.0172(5) 0.0192(5) 0.0008(4) -0.0004(4) 0.0003(4)
N2' 0.0165(5) 0.0211(5) 0.0155(5) 0.0003(4) -0.0004(4) 0.0013(4)
O1' 0.0283(5) 0.0236(5) 0.0175(5) -0.0042(4) -0.0031(4) -0.0022(4)
O2' 0.0246(5) 0.0154(4) 0.0236(5) -0.0015(4) -0.0009(4) 0.0042(4)
O3' 0.0274(5) 0.0222(5) 0.0205(5) 0.0013(4) -0.0059(4) 0.0063(4)
O4' 0.0314(5) 0.0213(5) 0.0210(5) -0.0028(4) -0.0074(4) -0.0024(4)

loop_
_atom_type_symbol
_atom_type_description
_atom_type_scat_dispersion_real
_atom_type_scat_dispersion_imag
_atom_type_scat_source
C C 0.0181 0.0091 'International Tables Vol C Tables 4.2.6.8 and 6.1.1.4'
H H 0.0000 0.0000 'International Tables Vol C Tables 4.2.6.8 and 6.1.1.4'
N N 0.0311 0.0180 'International Tables Vol C Tables 4.2.6.8 and 6.1.1.4'
O O 0.0492 0.0322 'International Tables Vol C Tables 4.2.6.8 and 6.1.1.4'

loop_
_geom_angle_atom_site_label_1
_geom_angle_atom_site_label_2
_geom_angle_atom_site_label_3
_geom_angle_site_symmetry_1
_geom_angle_site_symmetry_3
_geom_angle
_geom_angle_publ_flag
C1 C2 H2 . . 120.4 ?
C1' C2' H2' . . 122.1(9) ?
C1' C6' H6' . . 120.6 ?
C1 C6 H6 . . 120.7 ?
C2' C1' C1 . . 119.08(11) ?
C2 C1 C1' . . 120.71(11) ?
C2 C1 C6 . . 119.36(11) ?
C2' C1' C6' . . 119.44(11) ?
C2' C3' C4' . . 123.55(11) ?
C2' C3' N1' . . 118.27(11) ?
C2 C3 N1 . . 118.57(11) ?
C3' C2' C1' . . 118.90(11) ?
C3 C2 C1 . . 119.21(11) ?
C3' C2' H2' . . 118.9(9) ?
C3 C2 H2 . . 120.4 ?
C3 C4 C5 . . 115.88(11) ?
C3 C4 H4 . . 122.1 ?
C3' C4' H4' . . 122.2(9) ?
C4 C3 C2 . . 123.28(11) ?
C4' C3' N1' . . 118.09(10) ?
C4 C3 N1 . . 118.11(11) ?
C4' C5' C6' . . 123.42(11) ?
C4 C5 C6 . . 123.57(11) ?
C4' C5' N2' . . 117.70(10) ?
C4 C5 N2 . . 118.00(11) ?
C5' C4' C3' . . 115.76(11) ?
C5 C4 H4 . . 122.1 ?
C5' C4' H4' . . 122.1(9) ?
C5 C6 C1 . . 118.69(11) ?
C5' C6' C1' . . 118.79(11) ?
C5' C6' H6' . . 120.6 ?
C5 C6 H6 . . 120.7 ?
C6 C1 C1' . . 119.75(11) ?
C6' C1' C1 . . 121.31(11) ?
C6 C5 N2 . . 118.42(11) ?
C6' C5' N2' . . 118.84(11) ?
O1' N1' C3' . . 117.71(10) ?
O1 N1 C3 . . 117.76(10) ?
O2' N1' C3' . . 117.81(10) ?
O2 N1 C3 . . 117.96(10) ?
O2 N1 O1 . . 124.27(10) ?
O2' N1' O1' . . 124.48(11) ?
O3 N2 C5 . . 117.76(10) ?
O3' N2' C5' . . 117.84(10) ?
O4' N2' C5' . . 117.72(10) ?
O4 N2 C5 . . 117.79(10) ?
O4' N2' O3' . . 124.44(10) ?
O4 N2 O3 . . 124.45(11) ?

loop_
_geom_bond_atom_site_label_1
_geom_bond_atom_site_label_2
_geom_bond_site_symmetry_2
_geom_bond_distance
_geom_bond_publ_flag
C1 C1' . 1.4885(17) ?
C1' C2' . 1.3947(17) ?
C1' C6' . 1.3971(18) ?
C2 C1 . 1.3950(17) ?
C2 C3 . 1.3842(17) ?
C2 H2 . 0.9300 ?
C2' H2' . 0.953(15) ?
C3' C2' . 1.3828(17) ?
C3 C4 . 1.3816(18) ?
C3 N1 . 1.4712(15) ?
C4' C3' . 1.3843(17) ?
C4 H4 . 0.9300 ?
C4' H4' . 0.942(15) ?
C5' C4' . 1.3828(17) ?
C5 C4 . 1.3851(18) ?
C5' C6' . 1.3876(17) ?
C5' N2' . 1.4783(16) ?
C5 N2 . 1.4790(16) ?
C6 C1 . 1.3978(17) ?
C6 C5 . 1.3860(17) ?
C6 H6 . 0.9300 ?
C6' H6' . 0.9300 ?
N1' C3' . 1.4702(15) ?
N1 O1 . 1.2266(14) ?
N1' O1' . 1.2278(14) ?
N1 O2 . 1.2257(14) ?
N1' O2' . 1.2268(14) ?
N2' O3' . 1.2263(14) ?
N2 O3 . 1.2301(14) ?
N2 O4 . 1.2226(15) ?
N2' O4' . 1.2252(14) ?

loop_
_geom_torsion_atom_site_label_1
_geom_torsion_atom_site_label_2
_geom_torsion_atom_site_label_3
_geom_torsion_atom_site_label_4
_geom_torsion_site_symmetry_1
_geom_torsion_site_symmetry_2
_geom_torsion_site_symmetry_3
_geom_torsion_site_symmetry_4
_geom_torsion
_geom_torsion_publ_flag
C1 C1' C2' C3' . . . . 171.43(11) ?
C1 C1' C6' C5' . . . . -172.98(11) ?
C1 C2 C3 C4 . . . . 0.57(18) ?
C1 C2 C3 N1 . . . . 178.25(11) ?
C1 C6 C5 C4 . . . . 0.20(18) ?
C1 C6 C5 N2 . . . . -178.99(10) ?
C2 C1 C1' C2' . . . . 45.51(17) ?
C2 C1 C1' C6' . . . . -139.40(12) ?
C2' C1' C6' C5' . . . . 2.09(18) ?
C2 C3 C4 C5 . . . . -1.01(18) ?
C2 C3 N1 O1 . . . . 7.99(17) ?
C2 C3 N1 O2 . . . . -171.36(11) ?
C3 C2 C1 C1' . . . . -174.87(11) ?
C3 C2 C1 C6 . . . . 0.31(18) ?
C4' C3' C2' C1' . . . . 2.08(19) ?
C4 C3 N1 O1 . . . . -174.20(11) ?
C4 C3 N1 O2 . . . . 6.44(16) ?
C4' C5' C6' C1' . . . . 1.44(19) ?
C4' C5' N2' O3' . . . . -4.12(16) ?
C4 C5 N2 O3 . . . . -8.62(16) ?
C4 C5 N2 O4 . . . . 171.23(11) ?
C4' C5' N2' O4' . . . . 175.71(11) ?
C5' C4' C3' C2' . . . . 1.28(18) ?
C5' C4' C3' N1' . . . . 177.92(10) ?
C5 C6 C1 C1' . . . . 174.55(11) ?
C5 C6 C1 C2 . . . . -0.67(17) ?
C6 C1 C1' C2' . . . . -129.65(12) ?
C6 C1 C1' C6' . . . . 45.44(17) ?
C6' C1' C2' C3' . . . . -3.76(18) ?
C6 C5 C4 C3 . . . . 0.62(18) ?
C6' C5' C4' C3' . . . . -3.07(18) ?
C6 C5 N2 O3 . . . . 170.62(11) ?
C6' C5' N2' O3' . . . . 178.23(11) ?
C6' C5' N2' O4' . . . . -1.94(17) ?
C6 C5 N2 O4 . . . . -9.53(16) ?
N1' C3' C2' C1' . . . . -174.56(11) ?
N1 C3 C4 C5 . . . . -178.70(10) ?
N2' C5' C4' C3' . . . . 179.39(10) ?
N2 C5 C4 C3 . . . . 179.81(10) ?
N2' C5' C6' C1' . . . . 178.95(10) ?
O1' N1' C3' C2' . . . . -20.79(16) ?
O1' N1' C3' C4' . . . . 162.39(11) ?
O2' N1' C3' C2' . . . . 158.99(11) ?
O2' N1' C3' C4' . . . . -17.83(16) ?

loop_
_cod_related_entry_id
_cod_related_entry_database
_cod_related_entry_code
1 ChemSpider 11646259
